data_1515814
loop_
_publ_author_name
'Yeung, Charles S.'
'Zhao, Xiaodan'
'Borduas, Nadine'
'Dong, Vy M.'

_publ_section_title
;
 Pd-catalyzed ortho-arylation of phenylacetamides, benzamides, and
 anilides with simple arenes using sodium persulfate
;
_journal_issue 3
_journal_name_full 'Chemical Science'
_journal_page_first 331
_journal_paper_doi 10.1039/c0sc00231c
_journal_volume 1
_journal_year 2010
_chemical_formula_moiety 'C24 H20 F6 N2 O6 Pd2'
_chemical_formula_sum 'C24 H20 F6 N2 O6 Pd2'
_chemical_formula_weight 759.22
_chemical_name_systematic
;
?
;
_space_group_IT_number 15
_symmetry_cell_setting monoclinic
_symmetry_space_group_name_Hall '-C 2yc'
_symmetry_space_group_name_H-M 'C 1 2/c 1'
_atom_sites_solution_hydrogens geom
_atom_sites_solution_primary direct
_atom_sites_solution_secondary difmap
_audit_creation_method SHELXL-97
_cell_angle_alpha 90.00
_cell_angle_beta 121.2360(15)
_cell_angle_gamma 90.00
_cell_formula_units_Z 8
_cell_length_a 27.0838(8)
_cell_length_b 16.8253(6)
_cell_length_c 14.3465(4)
_cell_measurement_reflns_used 18556
_cell_measurement_temperature 150(1)
_cell_measurement_theta_max 27.5
_cell_measurement_theta_min 2.6
_cell_volume 5589.9(3)
_computing_cell_refinement 'Denzo-SMN (Otwinowski & Minor, 1997)'
_computing_data_collection 'Collect (Nonius B.V., 1997-2002)'
_computing_data_reduction Denzo-SMN
_computing_molecular_graphics 'PLATON (Spek, 2009)'
_computing_publication_material 'SHELXTL V6.1'
_computing_structure_refinement 'SHELXTL V6.1 (Sheldrick, 2008)'
_computing_structure_solution 'SIR-92 (Altomare et al., 1994)'
_diffrn_ambient_temperature 150(1)
_diffrn_detector_area_resol_mean 9
_diffrn_measured_fraction_theta_full 0.991
_diffrn_measured_fraction_theta_max 0.991
_diffrn_measurement_device_type 'Nonius KappaCCD'
_diffrn_measurement_method '\f scans and \w scans with \k offsets'
_diffrn_radiation_monochromator graphite
_diffrn_radiation_source 'fine-focus sealed tube'
_diffrn_radiation_type MoK\a
_diffrn_radiation_wavelength 0.71073
_diffrn_reflns_av_R_equivalents 0.066
_diffrn_reflns_av_sigmaI/netI 0.075
_diffrn_reflns_limit_h_max 30
_diffrn_reflns_limit_h_min -35
_diffrn_reflns_limit_k_max 21
_diffrn_reflns_limit_k_min -21
_diffrn_reflns_limit_l_max 18
_diffrn_reflns_limit_l_min -18
_diffrn_reflns_number 19237
_diffrn_reflns_theta_full 27.49
_diffrn_reflns_theta_max 27.49
_diffrn_reflns_theta_min 2.55
_exptl_absorpt_coefficient_mu 1.367
_exptl_absorpt_correction_T_max 0.899
_exptl_absorpt_correction_T_min 0.791
_exptl_absorpt_correction_type multi-scan
_exptl_absorpt_process_details
;
multi-scan from symmetry-related measurements
Sortav (Blessing 1995)
;
_exptl_crystal_colour yellow
_exptl_crystal_density_diffrn 1.804
_exptl_crystal_density_method 'not measured'
_exptl_crystal_description needle
_exptl_crystal_F_000 2976
_exptl_crystal_size_max 0.15
_exptl_crystal_size_mid 0.09
_exptl_crystal_size_min 0.08
_refine_diff_density_max 1.555
_refine_diff_density_min -0.939
_refine_diff_density_rms 0.144
_refine_ls_extinction_method none
_refine_ls_goodness_of_fit_ref 0.983
_refine_ls_hydrogen_treatment constr
_refine_ls_matrix_type full
_refine_ls_number_parameters 374
_refine_ls_number_reflns 6374
_refine_ls_number_restraints 6
_refine_ls_restrained_S_all 0.985
_refine_ls_R_factor_all 0.0928
_refine_ls_R_factor_gt 0.0501
_refine_ls_shift/su_max 0.000
_refine_ls_shift/su_mean 0.000
_refine_ls_structure_factor_coef Fsqd
_refine_ls_weighting_details 'calc w=1/[\s^2^(Fo^2^)+(0.0750P)^2^] where P=(Fo^2^+2Fc^2^)/3'
_refine_ls_weighting_scheme calc
_refine_ls_wR_factor_gt 0.1200
_refine_ls_wR_factor_ref 0.1374
_reflns_number_gt 4082
_reflns_number_total 6374
_reflns_threshold_expression I>2\s(I)
_cod_data_source_file c0sc00231c.txt
_cod_data_source_block k1035
_cod_depositor_comments
;
The following automatic conversions were performed:

'_symmetry_cell_setting' value 'Monoclinic' changed to 'monoclinic'
according to
/usr/data/users/saulius/automatic-downloads/retrospective/RSC/lib/dictionaries/cif_core.dic
dictionary named 'cif_core.dic' version 2.4.2 from 2011-04-26.

Automatic conversion script
Id: cif_fix_values 2281 2013-09-26 08:29:07Z andrius 
;
_cod_original_sg_symbol_H-M 'C 2/c'
_cod_database_code 1515814

loop_
_symmetry_equiv_pos_as_xyz
'x, y, z'
'-x, y, -z+1/2'
'x+1/2, y+1/2, z'
'-x+1/2, y+1/2, -z+1/2'
'-x, -y, -z'
'x, -y, z-1/2'
'-x+1/2, -y+1/2, -z'
'x+1/2, -y+1/2, z-1/2'

loop_
_atom_site_label
_atom_site_type_symbol
_atom_site_fract_x
_atom_site_fract_y
_atom_site_fract_z
_atom_site_U_iso_or_equiv
_atom_site_adp_type
_atom_site_occupancy
_atom_site_symmetry_multiplicity
_atom_site_calc_flag
_atom_site_refinement_flags
_atom_site_disorder_assembly
_atom_site_disorder_group
Pd1 Pd 0.112824(16) 0.37121(2) 0.16774(3) 0.03066(14) Uani 1 1 d . . .
Pd2 Pd 0.138324(17) 0.24042(2) 0.07014(3) 0.03360(14) Uani 1 1 d . . .
F1 F -0.0395(2) 0.1722(4) 0.0668(5) 0.144(3) Uani 1 1 d . . .
F2 F -0.07672(18) 0.2699(4) -0.0388(4) 0.1022(17) Uani 1 1 d . . .
F3 F -0.05404(19) 0.1683(3) -0.0947(4) 0.1014(16) Uani 1 1 d . . .
F4 F 0.1610(3) 0.2117(3) 0.4646(4) 0.065(2) Uani 0.831(12) 1 d PD A 1
F5 F 0.1481(5) 0.1065(4) 0.3743(5) 0.146(5) Uani 0.831(12) 1 d PD A 1
F6 F 0.2270(3) 0.1640(6) 0.4493(4) 0.108(4) Uani 0.831(12) 1 d PD A 1
F4A F 0.1945(17) 0.221(2) 0.483(2) 0.110(14) Uiso 0.169(12) 1 d PD A 2
F5A F 0.1216(7) 0.159(2) 0.389(2) 0.076(10) Uiso 0.169(12) 1 d PD A 2
F6A F 0.2001(10) 0.1142(10) 0.4178(19) 0.041(6) Uiso 0.169(12) 1 d PD A 2
O1 O 0.06448(15) 0.4402(2) 0.0390(3) 0.0388(9) Uani 1 1 d . . .
O2 O 0.22425(15) 0.2475(2) 0.1518(3) 0.0397(9) Uani 1 1 d . . .
O3 O 0.03656(15) 0.2990(2) 0.1097(3) 0.0385(9) Uani 1 1 d . . .
O4 O 0.05024(15) 0.2223(2) -0.0054(3) 0.0399(9) Uani 1 1 d . . .
O5 O 0.15144(15) 0.2979(2) 0.3029(3) 0.0356(8) Uani 1 1 d . . .
O6 O 0.14595(16) 0.1845(2) 0.2139(3) 0.0398(9) Uani 1 1 d . . .
N1 N 0.13558(17) 0.5215(2) 0.0499(3) 0.0321(10) Uani 1 1 d . . .
N2 N 0.23348(17) 0.3461(3) 0.0489(3) 0.0352(10) Uani 1 1 d . . .
C1 C 0.0823(2) 0.4935(3) 0.0025(4) 0.0339(12) Uani 1 1 d . . .
C2 C 0.0420(2) 0.5356(3) -0.1014(4) 0.0411(13) Uani 1 1 d . . .
H2A H 0.0157 0.5712 -0.0922 0.049 Uiso 1 1 calc R . .
H2B H 0.0186 0.4971 -0.1605 0.049 Uiso 1 1 calc R . .
C3 C 0.0814(2) 0.5826(4) -0.1261(4) 0.0455(14) Uani 1 1 d . . .
H3A H 0.0661 0.6369 -0.1508 0.055 Uiso 1 1 calc R . .
H3B H 0.0853 0.5561 -0.1835 0.055 Uiso 1 1 calc R . .
C4 C 0.1401(2) 0.5855(3) -0.0179(4) 0.0392(13) Uani 1 1 d . . .
H4A H 0.1722 0.5746 -0.0301 0.047 Uiso 1 1 calc R . .
H4B H 0.1463 0.6381 0.0176 0.047 Uiso 1 1 calc R . .
C5 C 0.1835(2) 0.5013(3) 0.1546(4) 0.0319(11) Uani 1 1 d . . .
C6 C 0.2338(2) 0.5468(3) 0.1964(4) 0.0416(13) Uani 1 1 d . . .
H6A H 0.2346 0.5904 0.1551 0.050 Uiso 1 1 calc R . .
C7 C 0.2819(2) 0.5302(3) 0.2952(4) 0.0419(13) Uani 1 1 d . . .
H7A H 0.3158 0.5614 0.3215 0.050 Uiso 1 1 calc R . .
C8 C 0.2808(2) 0.4677(3) 0.3565(4) 0.0394(13) Uani 1 1 d . . .
H8A H 0.3139 0.4556 0.4254 0.047 Uiso 1 1 calc R . .
C9 C 0.2308(2) 0.4227(3) 0.3164(4) 0.0349(12) Uani 1 1 d . . .
H9A H 0.2305 0.3798 0.3591 0.042 Uiso 1 1 calc R . .
C10 C 0.1813(2) 0.4378(3) 0.2166(4) 0.0310(11) Uani 1 1 d . . .
C11 C 0.2531(2) 0.2983(3) 0.1356(4) 0.0354(12) Uani 1 1 d . . .
C12 C 0.3157(2) 0.3114(4) 0.2155(5) 0.0483(15) Uani 1 1 d . . .
H12A H 0.3386 0.2643 0.2196 0.058 Uiso 1 1 calc R . .
H12B H 0.3225 0.3226 0.2890 0.058 Uiso 1 1 calc R . .
C13 C 0.3315(2) 0.3833(4) 0.1710(5) 0.0489(15) Uani 1 1 d . . .
H13A H 0.3381 0.4307 0.2170 0.059 Uiso 1 1 calc R . .
H13B H 0.3669 0.3726 0.1691 0.059 Uiso 1 1 calc R . .
C14 C 0.2802(2) 0.3964(4) 0.0565(5) 0.0454(14) Uani 1 1 d . . .
H14A H 0.2686 0.4531 0.0450 0.055 Uiso 1 1 calc R . .
H14B H 0.2897 0.3804 0.0013 0.055 Uiso 1 1 calc R . .
C15 C 0.1766(2) 0.3448(3) -0.0466(4) 0.0349(12) Uani 1 1 d . . .
C16 C 0.1679(2) 0.3922(3) -0.1335(4) 0.0422(13) Uani 1 1 d . . .
H16A H 0.1983 0.4245 -0.1269 0.051 Uiso 1 1 calc R . .
C17 C 0.1144(2) 0.3919(3) -0.2300(4) 0.0426(13) Uani 1 1 d . . .
H17A H 0.1081 0.4252 -0.2888 0.051 Uiso 1 1 calc R . .
C18 C 0.0709(2) 0.3438(3) -0.2406(4) 0.0392(13) Uani 1 1 d . . .
H18A H 0.0347 0.3427 -0.3072 0.047 Uiso 1 1 calc R . .
C19 C 0.0800(2) 0.2967(3) -0.1535(4) 0.0360(12) Uani 1 1 d . . .
H19A H 0.0499 0.2630 -0.1616 0.043 Uiso 1 1 calc R . .
C20 C 0.1323(2) 0.2978(3) -0.0548(4) 0.0331(12) Uani 1 1 d . . .
C21 C 0.0229(2) 0.2483(3) 0.0367(5) 0.0400(13) Uani 1 1 d . . .
C22 C -0.0371(3) 0.2136(5) -0.0076(6) 0.0592(18) Uani 1 1 d . . .
C23 C 0.1539(2) 0.2244(3) 0.2923(4) 0.0350(12) Uani 1 1 d . A .
C24 C 0.1705(2) 0.1773(3) 0.3953(4) 0.0443(14) Uani 1 1 d D . .

loop_
_atom_site_aniso_label
_atom_site_aniso_U_11
_atom_site_aniso_U_22
_atom_site_aniso_U_33
_atom_site_aniso_U_23
_atom_site_aniso_U_13
_atom_site_aniso_U_12
Pd1 0.0327(2) 0.0270(2) 0.0353(2) 0.00413(16) 0.0198(2) 0.00235(17)
Pd2 0.0346(3) 0.0324(2) 0.0370(3) 0.00298(18) 0.0208(2) 0.00325(18)
F1 0.102(4) 0.192(6) 0.121(4) 0.036(4) 0.046(4) -0.075(4)
F2 0.046(3) 0.153(5) 0.095(3) -0.028(3) 0.028(3) -0.009(3)
F3 0.066(3) 0.107(4) 0.116(4) -0.043(3) 0.037(3) -0.031(3)
F4 0.098(5) 0.066(3) 0.064(3) 0.029(2) 0.065(3) 0.037(3)
F5 0.286(12) 0.061(5) 0.067(4) 0.004(3) 0.075(6) -0.073(6)
F6 0.098(5) 0.171(8) 0.058(4) 0.047(4) 0.042(4) 0.071(6)
O1 0.037(2) 0.036(2) 0.043(2) 0.0105(17) 0.0203(18) 0.0020(17)
O2 0.033(2) 0.046(2) 0.039(2) 0.0075(17) 0.0175(19) 0.0110(18)
O3 0.035(2) 0.036(2) 0.051(2) 0.0071(19) 0.027(2) 0.0046(17)
O4 0.036(2) 0.045(2) 0.039(2) -0.0051(18) 0.0196(19) -0.0097(18)
O5 0.040(2) 0.034(2) 0.0347(19) 0.0074(16) 0.0208(18) 0.0026(17)
O6 0.053(2) 0.033(2) 0.043(2) 0.0102(18) 0.032(2) 0.0102(18)
N1 0.035(2) 0.032(2) 0.037(2) 0.0008(19) 0.024(2) 0.002(2)
N2 0.029(2) 0.043(3) 0.036(2) -0.002(2) 0.018(2) 0.006(2)
C1 0.044(3) 0.029(3) 0.033(3) 0.001(2) 0.024(3) 0.005(2)
C2 0.040(3) 0.047(3) 0.036(3) 0.010(3) 0.019(3) 0.009(3)
C3 0.054(4) 0.046(4) 0.039(3) 0.011(3) 0.026(3) 0.005(3)
C4 0.042(3) 0.039(3) 0.043(3) 0.011(3) 0.026(3) 0.000(3)
C5 0.031(3) 0.032(3) 0.035(3) 0.005(2) 0.019(2) 0.004(2)
C6 0.044(3) 0.040(3) 0.045(3) 0.010(3) 0.026(3) 0.001(3)
C7 0.041(3) 0.041(3) 0.048(3) -0.002(3) 0.026(3) -0.008(3)
C8 0.035(3) 0.040(3) 0.039(3) -0.002(3) 0.017(3) -0.001(3)
C9 0.043(3) 0.032(3) 0.032(3) 0.002(2) 0.020(3) 0.001(2)
C10 0.040(3) 0.022(3) 0.035(3) 0.000(2) 0.022(3) 0.000(2)
C11 0.029(3) 0.042(3) 0.038(3) -0.007(3) 0.019(3) 0.006(3)
C12 0.037(3) 0.058(4) 0.050(4) -0.004(3) 0.023(3) 0.009(3)
C13 0.032(3) 0.058(4) 0.045(3) -0.005(3) 0.011(3) -0.003(3)
C14 0.036(3) 0.049(4) 0.050(3) -0.011(3) 0.022(3) -0.011(3)
C15 0.031(3) 0.042(3) 0.033(3) 0.002(2) 0.017(2) -0.001(2)
C16 0.041(3) 0.044(3) 0.047(3) -0.004(3) 0.026(3) -0.008(3)
C17 0.042(3) 0.046(3) 0.039(3) 0.006(3) 0.021(3) -0.003(3)
C18 0.035(3) 0.049(3) 0.033(3) -0.002(3) 0.017(3) 0.003(3)
C19 0.038(3) 0.039(3) 0.039(3) -0.001(2) 0.025(3) 0.000(3)
C20 0.032(3) 0.036(3) 0.038(3) -0.011(2) 0.023(3) -0.002(2)
C21 0.031(3) 0.045(4) 0.043(3) 0.011(3) 0.019(3) -0.002(3)
C22 0.042(4) 0.072(5) 0.062(4) 0.001(4) 0.026(4) -0.014(4)
C23 0.033(3) 0.033(3) 0.039(3) 0.007(3) 0.018(3) 0.003(2)
C24 0.046(4) 0.044(4) 0.039(3) 0.011(3) 0.020(3) 0.006(3)

loop_
_atom_type_symbol
_atom_type_description
_atom_type_scat_dispersion_real
_atom_type_scat_dispersion_imag
_atom_type_scat_source
C C 0.0033 0.0016 'International Tables Vol C Tables 4.2.6.8 and 6.1.1.4'
H H 0.0000 0.0000 'International Tables Vol C Tables 4.2.6.8 and 6.1.1.4'
F F 0.0171 0.0103 'International Tables Vol C Tables 4.2.6.8 and 6.1.1.4'
O O 0.0106 0.0060 'International Tables Vol C Tables 4.2.6.8 and 6.1.1.4'
N N 0.0061 0.0033 'International Tables Vol C Tables 4.2.6.8 and 6.1.1.4'
Pd Pd -0.9988 1.0072 'International Tables Vol C Tables 4.2.6.8 and 6.1.1.4'

loop_
_geom_angle_atom_site_label_1
_geom_angle_atom_site_label_2
_geom_angle_atom_site_label_3
_geom_angle
C10 Pd1 O1 92.49(18)
C10 Pd1 O5 94.66(17)
O1 Pd1 O5 170.93(13)
C10 Pd1 O3 178.51(17)
O1 Pd1 O3 86.15(14)
O5 Pd1 O3 86.75(13)
C10 Pd1 Pd2 100.96(14)
O1 Pd1 Pd2 101.72(10)
O5 Pd1 Pd2 82.40(10)
O3 Pd1 Pd2 78.75(9)
C20 Pd2 O2 91.51(18)
C20 Pd2 O4 93.80(18)
O2 Pd2 O4 174.01(14)
C20 Pd2 O6 176.19(17)
O2 Pd2 O6 87.76(14)
O4 Pd2 O6 87.11(14)
C20 Pd2 Pd1 98.07(14)
O2 Pd2 Pd1 99.77(10)
O4 Pd2 Pd1 82.23(10)
O6 Pd2 Pd1 78.38(9)
C1 O1 Pd1 126.4(3)
C11 O2 Pd2 125.4(3)
C21 O3 Pd1 121.1(3)
C21 O4 Pd2 120.4(4)
C23 O5 Pd1 120.6(3)
C23 O6 Pd2 121.1(3)
C1 N1 C5 127.7(4)
C1 N1 C4 110.9(4)
C5 N1 C4 121.2(4)
C11 N2 C15 126.2(4)
C11 N2 C14 111.4(4)
C15 N2 C14 122.1(4)
O1 C1 N1 126.4(5)
O1 C1 C2 121.1(5)
N1 C1 C2 112.5(4)
C1 C2 C3 104.1(4)
C2 C3 C4 105.4(4)
N1 C4 C3 104.0(4)
C6 C5 C10 119.6(5)
C6 C5 N1 118.3(4)
C10 C5 N1 122.1(4)
C7 C6 C5 121.7(5)
C6 C7 C8 119.4(5)
C7 C8 C9 119.3(5)
C10 C9 C8 122.8(5)
C9 C10 C5 117.1(5)
C9 C10 Pd1 119.6(4)
C5 C10 Pd1 123.3(4)
O2 C11 N2 126.5(5)
O2 C11 C12 121.8(5)
N2 C11 C12 111.7(5)
C11 C12 C13 104.5(5)
C14 C13 C12 105.6(5)
N2 C14 C13 105.3(4)
C20 C15 C16 120.7(5)
C20 C15 N2 122.8(4)
C16 C15 N2 116.5(4)
C17 C16 C15 119.7(5)
C18 C17 C16 120.2(5)
C17 C18 C19 119.7(5)
C20 C19 C18 121.3(5)
C19 C20 C15 118.2(5)
C19 C20 Pd2 118.8(4)
C15 C20 Pd2 122.8(4)
O3 C21 O4 130.6(5)
O3 C21 C22 113.6(5)
O4 C21 C22 115.8(6)
F1 C22 F2 106.4(6)
F1 C22 F3 109.0(6)
F2 C22 F3 105.7(6)
F1 C22 C21 111.0(6)
F2 C22 C21 111.7(6)
F3 C22 C21 112.8(5)
O6 C23 O5 131.0(5)
O6 C23 C24 115.2(5)
O5 C23 C24 113.8(5)
F6A C24 F4 122.3(11)
F4 C24 F5 109.7(6)
F6A C24 F4A 107(2)
F5 C24 F4A 133.1(18)
F6A C24 F5A 107.9(16)
F4A C24 F5A 100(2)
F4 C24 F6 104.9(5)
F5 C24 F6 103.8(7)
F5A C24 F6 144.9(13)
F6A C24 C23 120.7(10)
F4 C24 C23 116.0(5)
F5 C24 C23 112.6(5)
F4A C24 C23 112.9(18)
F5A C24 C23 105.8(12)
F6 C24 C23 108.8(5)

loop_
_geom_bond_atom_site_label_1
_geom_bond_atom_site_label_2
_geom_bond_distance
Pd1 C10 1.960(5)
Pd1 O1 1.991(3)
Pd1 O5 2.067(3)
Pd1 O3 2.157(4)
Pd1 Pd2 2.8779(5)
Pd2 C20 1.967(5)
Pd2 O2 1.994(4)
Pd2 O4 2.068(3)
Pd2 O6 2.178(3)
F1 C22 1.304(8)
F2 C22 1.324(8)
F3 C22 1.326(8)
F4 C24 1.286(6)
F5 C24 1.298(6)
F6 C24 1.329(6)
F4A C24 1.306(10)
F5A C24 1.312(10)
F6A C24 1.267(9)
O1 C1 1.254(6)
O2 C11 1.257(6)
O3 C21 1.249(6)
O4 C21 1.252(6)
O5 C23 1.252(6)
O6 C23 1.230(6)
N1 C1 1.323(6)
N1 C5 1.426(6)
N1 C4 1.498(6)
N2 C11 1.338(7)
N2 C15 1.436(6)
N2 C14 1.479(7)
C1 C2 1.492(7)
C2 C3 1.509(7)
C3 C4 1.543(8)
C5 C6 1.398(7)
C5 C10 1.411(7)
C6 C7 1.368(7)
C7 C8 1.381(7)
C8 C9 1.389(7)
C9 C10 1.385(7)
C11 C12 1.491(7)
C12 C13 1.528(8)
C13 C14 1.520(8)
C15 C20 1.391(7)
C15 C16 1.393(7)
C16 C17 1.390(8)
C17 C18 1.373(8)
C18 C19 1.390(7)
C19 C20 1.389(7)
C21 C22 1.522(8)
C23 C24 1.525(7)
